data_2232177
loop_
_publ_author_name
'Rodrigues, Vinola Z.'
'Foro, Sabine'
'Gowda, B. Thimme'

_publ_section_title
;
 4-Chloro-<i>N</i>-(2,6-dimethylphenyl)-2-methylbenzenesulfonamide
;
_journal_coeditor_code BT5663
_journal_issue 11
_journal_name_full 'Acta Crystallographica Section E'
_journal_page_first o2890
_journal_paper_doi 10.1107/S1600536811040888
_journal_volume 67
_journal_year 2011
_chemical_formula_iupac 'C15 H16 Cl N O2 S'
_chemical_formula_moiety 'C15 H16 Cl N O2 S'
_chemical_formula_sum 'C15 H16 Cl N O2 S'
_chemical_formula_weight 309.80
_chemical_name_systematic
;
4-Chloro-<i>N</i>-(2,6-dimethylphenyl)-2-methylbenzenesulfonamide
;
_space_group_IT_number 2
_symmetry_cell_setting triclinic
_symmetry_space_group_name_Hall '-P 1'
_symmetry_space_group_name_H-M 'P -1'
_atom_sites_solution_hydrogens geom
_atom_sites_solution_primary direct
_atom_sites_solution_secondary difmap
_audit_creation_method SHELXL-97
_cell_angle_alpha 92.120(10)
_cell_angle_beta 96.150(10)
_cell_angle_gamma 109.58(2)
_cell_formula_units_Z 2
_cell_length_a 8.275(2)
_cell_length_b 8.430(2)
_cell_length_c 11.195(2)
_cell_measurement_reflns_used 2916
_cell_measurement_temperature 293(2)
_cell_measurement_theta_max 27.80
_cell_measurement_theta_min 2.63
_cell_volume 729.3(3)
_computing_cell_refinement
;
CrysAlis RED (Oxford Diffraction, 2009)
;
_computing_data_collection
;
CrysAlis CCD (Oxford Diffraction, 2009)
;
_computing_data_reduction
;
CrysAlis RED (Oxford Diffraction, 2009)
;
_computing_molecular_graphics 'PLATON (Spek, 2009)'
_computing_publication_material 'SHELXL97 (Sheldrick, 2008)'
_computing_structure_refinement 'SHELXL97 (Sheldrick, 2008)'
_computing_structure_solution 'SHELXS97 (Sheldrick, 2008)'
_diffrn_ambient_temperature 293(2)
_diffrn_measured_fraction_theta_full 0.990
_diffrn_measured_fraction_theta_max 0.990
_diffrn_measurement_device_type
;
Oxford Diffraction Xcalibur diffractometer
with a Sapphire CCD detector
;
_diffrn_measurement_method
;
Rotation method data acquisition using \w
;
_diffrn_radiation_monochromator graphite
_diffrn_radiation_source 'fine-focus sealed tube'
_diffrn_radiation_type MoK\a
_diffrn_radiation_wavelength 0.71073
_diffrn_reflns_av_R_equivalents 0.0106
_diffrn_reflns_av_sigmaI/netI 0.0121
_diffrn_reflns_limit_h_max 10
_diffrn_reflns_limit_h_min -9
_diffrn_reflns_limit_k_max 10
_diffrn_reflns_limit_k_min -10
_diffrn_reflns_limit_l_max 11
_diffrn_reflns_limit_l_min -13
_diffrn_reflns_number 4886
_diffrn_reflns_theta_full 26.37
_diffrn_reflns_theta_max 26.37
_diffrn_reflns_theta_min 2.63
_diffrn_standards_decay_% 0
_diffrn_standards_number 0
_exptl_absorpt_coefficient_mu 0.405
_exptl_absorpt_correction_T_max 0.9090
_exptl_absorpt_correction_T_min 0.8356
_exptl_absorpt_correction_type multi-scan
_exptl_absorpt_process_details
;
(CrysAlis RED; Oxford Diffraction, 2009)
;
_exptl_crystal_colour colourless
_exptl_crystal_density_diffrn 1.411
_exptl_crystal_density_method 'not measured'
_exptl_crystal_description rod
_exptl_crystal_F_000 324
_exptl_crystal_size_max 0.46
_exptl_crystal_size_mid 0.40
_exptl_crystal_size_min 0.24
_refine_diff_density_max 0.311
_refine_diff_density_min -0.454
_refine_ls_extinction_method none
_refine_ls_goodness_of_fit_ref 1.064
_refine_ls_hydrogen_treatment mixed
_refine_ls_matrix_type full
_refine_ls_number_parameters 187
_refine_ls_number_reflns 2948
_refine_ls_number_restraints 1
_refine_ls_restrained_S_all 1.064
_refine_ls_R_factor_all 0.0452
_refine_ls_R_factor_gt 0.0382
_refine_ls_shift/su_max 0.000
_refine_ls_shift/su_mean 0.000
_refine_ls_structure_factor_coef Fsqd
_refine_ls_weighting_details 'calc w=1/[\s^2^(Fo^2^)+(0.0348P)^2^+0.4969P] where P=(Fo^2^+2Fc^2^)/3'
_refine_ls_weighting_scheme calc
_refine_ls_wR_factor_gt 0.0904
_refine_ls_wR_factor_ref 0.0957
_reflns_number_gt 2588
_reflns_number_total 2948
_reflns_threshold_expression I>2sigma(I)
_cod_data_source_file bt5663.cif
_cod_data_source_block I
_cod_database_code 2232177
_cod_database_fobs_code 2232177

loop_
_symmetry_equiv_pos_as_xyz
'x, y, z'
'-x, -y, -z'

loop_
_atom_site_type_symbol
_atom_site_label
_atom_site_fract_x
_atom_site_fract_y
_atom_site_fract_z
_atom_site_U_iso_or_equiv
_atom_site_adp_type
_atom_site_calc_flag
_atom_site_refinement_flags
_atom_site_occupancy
_atom_site_symmetry_multiplicity
C C1 0.3930(2) 0.4028(2) 0.21423(16) 0.0332(4) Uani d . 1 1
C C2 0.2952(3) 0.3124(2) 0.10740(17) 0.0394(4) Uani d . 1 1
C C3 0.3843(3) 0.2532(3) 0.02725(18) 0.0467(5) Uani d . 1 1
H H3 0.3235 0.1908 -0.0436 0.056 Uiso calc R 1 1
C C4 0.5591(3) 0.2846(3) 0.05010(19) 0.0462(5) Uani d . 1 1
C C5 0.6547(3) 0.3732(3) 0.1545(2) 0.0462(5) Uani d . 1 1
H H5 0.7730 0.3938 0.1694 0.055 Uiso calc R 1 1
C C6 0.5698(2) 0.4307(2) 0.23665(18) 0.0395(4) Uani d . 1 1
H H6 0.6318 0.4892 0.3084 0.047 Uiso calc R 1 1
C C7 0.1102(2) 0.1667(2) 0.37777(15) 0.0314(4) Uani d . 1 1
C C8 0.1613(3) 0.0322(2) 0.34000(17) 0.0379(4) Uani d . 1 1
C C9 0.0315(3) -0.1166(3) 0.29221(19) 0.0507(6) Uani d . 1 1
H H9 0.0613 -0.2074 0.2649 0.061 Uiso calc R 1 1
C C10 -0.1402(3) -0.1317(3) 0.2847(2) 0.0569(6) Uani d . 1 1
H H10 -0.2246 -0.2313 0.2505 0.068 Uiso calc R 1 1
C C11 -0.1880(3) -0.0012(3) 0.3271(2) 0.0514(5) Uani d . 1 1
H H11 -0.3047 -0.0142 0.3226 0.062 Uiso calc R 1 1
C C12 -0.0641(2) 0.1505(2) 0.37689(17) 0.0379(4) Uani d . 1 1
C C13 0.1034(3) 0.2753(3) 0.0727(2) 0.0559(6) Uani d . 1 1
H H13A 0.0824 0.3789 0.0591 0.067 Uiso calc R 1 1
H H13B 0.0416 0.2222 0.1365 0.067 Uiso calc R 1 1
H H13C 0.0646 0.2012 0.0003 0.067 Uiso calc R 1 1
C C14 0.3469(3) 0.0408(3) 0.3529(2) 0.0521(5) Uani d . 1 1
H H14A 0.4067 0.1047 0.4268 0.063 Uiso calc R 1 1
H H14B 0.4007 0.0947 0.2862 0.063 Uiso calc R 1 1
H H14C 0.3516 -0.0714 0.3537 0.063 Uiso calc R 1 1
C C15 -0.1197(3) 0.2859(3) 0.4316(2) 0.0492(5) Uani d . 1 1
H H15A -0.0981 0.3784 0.3810 0.059 Uiso calc R 1 1
H H15B -0.0556 0.3249 0.5100 0.059 Uiso calc R 1 1
H H15C -0.2410 0.2411 0.4387 0.059 Uiso calc R 1 1
N N1 0.2397(2) 0.32745(19) 0.42256(14) 0.0335(3) Uani d D 1 1
H H1N 0.325(2) 0.324(3) 0.4680(18) 0.040 Uiso d D 1 1
O O1 0.15174(18) 0.51087(17) 0.27909(13) 0.0433(3) Uani d . 1 1
O O2 0.43786(18) 0.61202(16) 0.40162(13) 0.0448(3) Uani d . 1 1
Cl Cl1 0.66049(10) 0.20864(10) -0.05578(6) 0.0746(2) Uani d . 1 1
S S1 0.30108(6) 0.47803(5) 0.33118(4) 0.03365(13) Uani d . 1 1

loop_
_atom_site_aniso_label
_atom_site_aniso_U_11
_atom_site_aniso_U_22
_atom_site_aniso_U_33
_atom_site_aniso_U_12
_atom_site_aniso_U_13
_atom_site_aniso_U_23
C1 0.0364(9) 0.0281(8) 0.0340(9) 0.0096(7) 0.0053(7) 0.0015(7)
C2 0.0418(10) 0.0407(10) 0.0341(9) 0.0137(8) 0.0006(8) 0.0003(8)
C3 0.0544(13) 0.0512(12) 0.0328(10) 0.0182(10) 0.0011(9) -0.0046(9)
C4 0.0542(12) 0.0479(12) 0.0431(11) 0.0229(10) 0.0158(9) 0.0044(9)
C5 0.0382(10) 0.0510(12) 0.0497(12) 0.0144(9) 0.0093(9) 0.0044(9)
C6 0.0368(10) 0.0360(10) 0.0409(10) 0.0071(8) 0.0033(8) 0.0000(8)
C7 0.0365(9) 0.0287(9) 0.0253(8) 0.0075(7) 0.0003(7) -0.0003(7)
C8 0.0501(11) 0.0325(9) 0.0313(9) 0.0153(8) 0.0030(8) 0.0012(7)
C9 0.0784(16) 0.0300(10) 0.0391(11) 0.0152(10) 0.0001(10) -0.0039(8)
C10 0.0656(15) 0.0368(11) 0.0463(12) -0.0050(10) -0.0112(11) -0.0026(9)
C11 0.0385(11) 0.0539(13) 0.0487(12) 0.0010(10) -0.0030(9) 0.0077(10)
C12 0.0375(10) 0.0398(10) 0.0335(9) 0.0096(8) 0.0027(8) 0.0055(8)
C13 0.0439(12) 0.0775(16) 0.0412(12) 0.0199(11) -0.0082(9) -0.0126(11)
C14 0.0612(14) 0.0455(12) 0.0589(14) 0.0290(11) 0.0115(11) 0.0042(10)
C15 0.0445(11) 0.0550(13) 0.0540(13) 0.0222(10) 0.0133(10) 0.0075(10)
N1 0.0342(8) 0.0305(8) 0.0313(8) 0.0078(6) -0.0030(6) -0.0029(6)
O1 0.0454(8) 0.0411(8) 0.0487(8) 0.0216(6) 0.0057(6) 0.0036(6)
O2 0.0474(8) 0.0298(7) 0.0486(8) 0.0042(6) 0.0020(6) -0.0089(6)
Cl1 0.0795(5) 0.0927(5) 0.0632(4) 0.0401(4) 0.0278(3) -0.0078(4)
S1 0.0362(2) 0.0266(2) 0.0361(2) 0.00905(18) 0.00272(18) -0.00301(17)

loop_
_atom_type_symbol
_atom_type_description
_atom_type_scat_dispersion_real
_atom_type_scat_dispersion_imag
_atom_type_scat_source
C C 0.0033 0.0016 'International Tables Vol C Tables 4.2.6.8 and 6.1.1.4'
H H 0.0000 0.0000 'International Tables Vol C Tables 4.2.6.8 and 6.1.1.4'
N N 0.0061 0.0033 'International Tables Vol C Tables 4.2.6.8 and 6.1.1.4'
O O 0.0106 0.0060 'International Tables Vol C Tables 4.2.6.8 and 6.1.1.4'
Cl Cl 0.1484 0.1585 'International Tables Vol C Tables 4.2.6.8 and 6.1.1.4'
S S 0.1246 0.1234 'International Tables Vol C Tables 4.2.6.8 and 6.1.1.4'

loop_
_geom_angle_atom_site_label_1
_geom_angle_atom_site_label_2
_geom_angle_atom_site_label_3
_geom_angle
C6 C1 C2 120.62(17)
C6 C1 S1 115.99(14)
C2 C1 S1 123.31(14)
C3 C2 C1 116.59(18)
C3 C2 C13 117.95(18)
C1 C2 C13 125.46(18)
C4 C3 C2 121.87(19)
C4 C3 H3 119.1
C2 C3 H3 119.1
C3 C4 C5 121.49(19)
C3 C4 Cl1 118.87(17)
C5 C4 Cl1 119.64(17)
C4 C5 C6 118.02(19)
C4 C5 H5 121.0
C6 C5 H5 121.0
C5 C6 C1 121.38(19)
C5 C6 H6 119.3
C1 C6 H6 119.3
C12 C7 C8 122.19(17)
C12 C7 N1 117.89(16)
C8 C7 N1 119.90(16)
C9 C8 C7 117.36(19)
C9 C8 C14 119.58(19)
C7 C8 C14 123.02(17)
C10 C9 C8 121.1(2)
C10 C9 H9 119.4
C8 C9 H9 119.4
C11 C10 C9 120.7(2)
C11 C10 H10 119.7
C9 C10 H10 119.7
C10 C11 C12 120.9(2)
C10 C11 H11 119.6
C12 C11 H11 119.6
C11 C12 C7 117.58(19)
C11 C12 C15 119.85(19)
C7 C12 C15 122.52(18)
C2 C13 H13A 109.5
C2 C13 H13B 109.5
H13A C13 H13B 109.5
C2 C13 H13C 109.5
H13A C13 H13C 109.5
H13B C13 H13C 109.5
C8 C14 H14A 109.5
C8 C14 H14B 109.5
H14A C14 H14B 109.5
C8 C14 H14C 109.5
H14A C14 H14C 109.5
H14B C14 H14C 109.5
C12 C15 H15A 109.5
C12 C15 H15B 109.5
H15A C15 H15B 109.5
C12 C15 H15C 109.5
H15A C15 H15C 109.5
H15B C15 H15C 109.5
C7 N1 S1 119.87(12)
C7 N1 H1N 116.8(15)
S1 N1 H1N 109.8(15)
O1 S1 O2 118.97(9)
O1 S1 N1 108.26(9)
O2 S1 N1 105.13(8)
O1 S1 C1 108.66(9)
O2 S1 C1 107.46(9)
N1 S1 C1 107.89(8)

loop_
_geom_bond_atom_site_label_1
_geom_bond_atom_site_label_2
_geom_bond_distance
C1 C6 1.394(3)
C1 C2 1.406(3)
C1 S1 1.7805(19)
C2 C3 1.397(3)
C2 C13 1.515(3)
C3 C4 1.374(3)
C3 H3 0.9300
C4 C5 1.375(3)
C4 Cl1 1.742(2)
C5 C6 1.381(3)
C5 H5 0.9300
C6 H6 0.9300
C7 C12 1.401(3)
C7 C8 1.403(3)
C7 N1 1.448(2)
C8 C9 1.392(3)
C8 C14 1.503(3)
C9 C10 1.377(4)
C9 H9 0.9300
C10 C11 1.374(4)
C10 H10 0.9300
C11 C12 1.394(3)
C11 H11 0.9300
C12 C15 1.500(3)
C13 H13A 0.9600
C13 H13B 0.9600
C13 H13C 0.9600
C14 H14A 0.9600
C14 H14B 0.9600
C14 H14C 0.9600
C15 H15A 0.9600
C15 H15B 0.9600
C15 H15C 0.9600
N1 S1 1.6405(16)
N1 H1N 0.835(15)
O1 S1 1.4250(14)
O2 S1 1.4369(14)

loop_
_geom_hbond_atom_site_label_D
_geom_hbond_atom_site_label_H
_geom_hbond_atom_site_label_A
_geom_hbond_site_symmetry_A
_geom_hbond_distance_DH
_geom_hbond_distance_HA
_geom_hbond_distance_DA
_geom_hbond_angle_DHA
N1 H1N O2 2_666 0.835(15) 2.210(16) 3.024(2) 165(2)

loop_
_geom_torsion_atom_site_label_1
_geom_torsion_atom_site_label_2
_geom_torsion_atom_site_label_3
_geom_torsion_atom_site_label_4
_geom_torsion
C6 C1 C2 C3 0.2(3)
S1 C1 C2 C3 -176.35(15)
C6 C1 C2 C13 -179.5(2)
S1 C1 C2 C13 3.9(3)
C1 C2 C3 C4 -1.4(3)
C13 C2 C3 C4 178.4(2)
C2 C3 C4 C5 1.3(3)
C2 C3 C4 Cl1 -179.08(17)
C3 C4 C5 C6 -0.1(3)
Cl1 C4 C5 C6 -179.66(16)
C4 C5 C6 C1 -1.1(3)
C2 C1 C6 C5 1.0(3)
S1 C1 C6 C5 177.81(16)
C12 C7 C8 C9 4.8(3)
N1 C7 C8 C9 -176.88(16)
C12 C7 C8 C14 -173.08(18)
N1 C7 C8 C14 5.2(3)
C7 C8 C9 C10 -1.2(3)
C14 C8 C9 C10 176.7(2)
C8 C9 C10 C11 -1.7(3)
C9 C10 C11 C12 1.1(3)
C10 C11 C12 C7 2.3(3)
C10 C11 C12 C15 -175.1(2)
C8 C7 C12 C11 -5.4(3)
N1 C7 C12 C11 176.31(16)
C8 C7 C12 C15 171.99(18)
N1 C7 C12 C15 -6.3(3)
C12 C7 N1 S1 -86.30(19)
C8 C7 N1 S1 95.34(18)
C7 N1 S1 O1 56.27(16)
C7 N1 S1 O2 -175.60(13)
C7 N1 S1 C1 -61.15(16)
C6 C1 S1 O1 154.04(14)
C2 C1 S1 O1 -29.23(18)
C6 C1 S1 O2 24.10(17)
C2 C1 S1 O2 -159.17(16)
C6 C1 S1 N1 -88.80(15)
C2 C1 S1 N1 87.93(17)

loop_
_cod_related_entry_id
_cod_related_entry_database
_cod_related_entry_code
1 ChemSpider 30657094
